data_4106875
loop_
_publ_author_name
'Patrick S. Hanley'
'John F. Hartwig'

_publ_section_title
;
 Intermolecular Migratory Insertion of Unactivated Olefins into
 Palladium-Nitrogen Bonds. Steric and Electronic Effects on the Rate of
 Migratory Insertion
;
_journal_name_full 'Journal of the American Chemical Society'
_journal_page_first 15661
_journal_page_last 15673
_journal_paper_doi 10.1021/ja205722f
_journal_volume 133
_journal_year 2011
_chemical_absolute_configuration ad
_chemical_formula_moiety 'C30 H40 N O P Pd'
_chemical_formula_sum 'C30 H40 N O P Pd'
_chemical_formula_weight 568.00
_chemical_name_systematic
; 
? 
;
_space_group_IT_number 29
_symmetry_cell_setting orthorhombic
_symmetry_space_group_name_Hall 'P 2c -2ac'
_symmetry_space_group_name_H-M 'P c a 21'
_atom_sites_solution_hydrogens geom
_atom_sites_solution_primary direct
_atom_sites_solution_secondary difmap
_audit_creation_method SHELXL-97
_audit_update_record
; 
? 
;
_cell_angle_alpha 90.00
_cell_angle_beta 90.00
_cell_angle_gamma 90.00
_cell_formula_units_Z 4
_cell_length_a 19.6710(14)
_cell_length_b 8.7480(7)
_cell_length_c 15.9812(11)
_cell_measurement_reflns_used 3392
_cell_measurement_temperature 193(2)
_cell_measurement_theta_max 21.32
_cell_measurement_theta_min 2.43
_cell_volume 2750.1(4)
_computing_cell_refinement 'SAINT V7.23A (Bruker, 2005)'
_computing_data_collection 'APEX2 V2.0-1 (Bruker, 2004)'
_computing_data_reduction
; 
SAINT V7.23A, XPREP V2005/2, SADABS V2007/4, TWINABS V2007/5 
(Bruker, 2005 & 2007) 
;
_computing_molecular_graphics
; 
SHELXTL V6.12 (Bruker, 2005), CrystalMaker v2.1.3 (CrystalMaker, 1994) 
;
_computing_publication_material 'XCIF V6.12 (Bruker, 2005)'
_computing_structure_refinement 'SHELXTL V6.12 (Bruker, 2005)'
_computing_structure_solution 'SHELXTL V6.12 (Bruker, 2005)'
_diffrn_ambient_temperature 193(2)
_diffrn_measured_fraction_theta_full 0.999
_diffrn_measured_fraction_theta_max 0.999
_diffrn_measurement_device 'Bruker Kappa/ApexII CCD'
_diffrn_measurement_method 'profile data from \f and \w scans'
_diffrn_radiation_monochromator graphite
_diffrn_radiation_source 'fine-focus sealed tube'
_diffrn_radiation_type MoK\a
_diffrn_radiation_wavelength 0.71073
_diffrn_radiation_wavelength_id Complex2f
_diffrn_reflns_av_R_equivalents 0.0743
_diffrn_reflns_av_sigmaI/netI 0.0657
_diffrn_reflns_limit_h_max 23
_diffrn_reflns_limit_h_min -22
_diffrn_reflns_limit_k_max 10
_diffrn_reflns_limit_k_min -10
_diffrn_reflns_limit_l_max 19
_diffrn_reflns_limit_l_min -19
_diffrn_reflns_number 26326
_diffrn_reflns_theta_full 25.38
_diffrn_reflns_theta_max 25.38
_diffrn_reflns_theta_min 2.07
_exptl_absorpt_coefficient_mu 0.755
_exptl_absorpt_correction_T_max 0.9593
_exptl_absorpt_correction_T_min 0.8869
_exptl_absorpt_correction_type integration
_exptl_absorpt_process_details 'SHELXTL/XPREP V2005/2 (Bruker, 2005)'
_exptl_crystal_colour orange
_exptl_crystal_density_diffrn 1.372
_exptl_crystal_description plate
_exptl_crystal_F_000 1184
_exptl_crystal_id Complex2f
_exptl_crystal_preparation
; 
The data crystal was mounted using oil (Parantone-N, Exxon) to a 
0.3 mm cryo-loop (Hampton Research) with the (1 2 2) scattering 
planes roughly normal to the spindle axis. 
;
_exptl_crystal_size_max 0.216
_exptl_crystal_size_mid 0.161
_exptl_crystal_size_min 0.092
_refine_diff_density_max 0.463
_refine_diff_density_min -0.404
_refine_diff_density_rms 0.072
_refine_ls_abs_structure_details 'Flack (1983),  2333 Friedels'
_refine_ls_abs_structure_Flack -0.02(3)
_refine_ls_extinction_method none
_refine_ls_goodness_of_fit_ref 1.009
_refine_ls_hydrogen_treatment noref
_refine_ls_matrix_type full
_refine_ls_number_parameters 428
_refine_ls_number_reflns 4958
_refine_ls_number_restraints 370
_refine_ls_restrained_S_all 0.980
_refine_ls_R_factor_all 0.0639
_refine_ls_R_factor_gt 0.0387
_refine_ls_shift/su_max 0.001
_refine_ls_shift/su_mean 0.000
_refine_ls_structure_factor_coef Fsqd
_refine_ls_weighting_details 'calc w=1/[\s^2^(Fo^2^)+(0.0326P)^2^+0.0000P] where P=(Fo^2^+2Fc^2^)/3'
_refine_ls_weighting_scheme calc
_refine_ls_wR_factor_gt 0.0699
_refine_ls_wR_factor_ref 0.0773
_reflns_number_gt 3795
_reflns_number_total 4958
_reflns_threshold_expression >2sigma(I)
_cod_data_source_file ja205722f_si_001.cif
_cod_data_source_block Complex2f
_cod_database_code 4106875

loop_
_symmetry_equiv_pos_as_xyz
'x, y, z'
'-x, -y, z+1/2'
'x+1/2, -y, z'
'-x+1/2, y, z+1/2'

loop_
_atom_site_label
_atom_site_type_symbol
_atom_site_fract_x
_atom_site_fract_y
_atom_site_fract_z
_atom_site_U_iso_or_equiv
_atom_site_adp_type
_atom_site_occupancy
_atom_site_symmetry_multiplicity
_atom_site_calc_flag
_atom_site_refinement_flags
_atom_site_disorder_assembly
_atom_site_disorder_group
Pd1 Pd 0.715214(14) 0.32696(4) 0.96052(4) 0.02845(10) Uani 1 1 d D . .
P1 P 0.82693(5) 0.37714(14) 0.96505(15) 0.0339(3) Uani 1 1 d D A .
N1 N 0.60997(15) 0.2932(4) 0.9621(5) 0.0325(8) Uani 1 1 d . A .
O1 O 0.723(3) 0.115(4) 0.883(3) 0.046(3) Uani 0.161(12) 1 d PDU A 1
C1 C 0.714(3) 0.096(5) 0.794(3) 0.048(3) Uani 0.161(12) 1 d PDU A 1
H1A H 0.6875 0.1823 0.7705 0.058 Uiso 0.161(12) 1 calc PR A 1
H1B H 0.7583 0.0904 0.7656 0.058 Uiso 0.161(12) 1 calc PR A 1
C2 C 0.677(2) -0.046(5) 0.784(2) 0.052(3) Uani 0.161(12) 1 d PDU A 1
H2A H 0.7085 -0.1316 0.7732 0.062 Uiso 0.161(12) 1 calc PR A 1
H2B H 0.6442 -0.0386 0.7371 0.062 Uiso 0.161(12) 1 calc PR A 1
C3 C 0.6398(19) -0.070(4) 0.865(2) 0.051(3) Uani 0.161(12) 1 d PDU A 1
H3A H 0.5974 -0.0097 0.8676 0.062 Uiso 0.161(12) 1 calc PR A 1
H3B H 0.6292 -0.1796 0.8743 0.062 Uiso 0.161(12) 1 calc PR A 1
C4 C 0.689(3) -0.016(8) 0.924(2) 0.046(3) Uani 0.161(12) 1 d PDU A 1
H4A H 0.7226 -0.0968 0.9370 0.055 Uiso 0.161(12) 1 calc PR A 1
H4B H 0.6668 0.0166 0.9765 0.055 Uiso 0.161(12) 1 calc PR A 1
O1B O 0.7189(5) 0.1212(8) 0.8779(6) 0.0428(13) Uani 0.839(12) 1 d PDU A 2
C1B C 0.7059(5) 0.1385(9) 0.7893(6) 0.0472(18) Uani 0.839(12) 1 d PDU A 2
H1C H 0.7487 0.1304 0.7571 0.057 Uiso 0.839(12) 1 calc PR A 2
H1D H 0.6849 0.2392 0.7778 0.057 Uiso 0.839(12) 1 calc PR A 2
C2B C 0.6598(4) 0.0161(10) 0.7667(4) 0.0528(19) Uani 0.839(12) 1 d PDU A 2
H2C H 0.6698 -0.0216 0.7096 0.063 Uiso 0.839(12) 1 calc PR A 2
H2D H 0.6120 0.0519 0.7685 0.063 Uiso 0.839(12) 1 calc PR A 2
C3B C 0.6715(5) -0.1083(9) 0.8305(6) 0.057(2) Uani 0.839(12) 1 d PDU A 2
H3C H 0.6308 -0.1736 0.8374 0.069 Uiso 0.839(12) 1 calc PR A 2
H3D H 0.7109 -0.1730 0.8155 0.069 Uiso 0.839(12) 1 calc PR A 2
C4B C 0.6847(7) -0.0190(14) 0.9047(5) 0.0470(16) Uani 0.839(12) 1 d PDU A 2
H4C H 0.7140 -0.0769 0.9439 0.056 Uiso 0.839(12) 1 calc PR A 2
H4D H 0.6415 0.0059 0.9335 0.056 Uiso 0.839(12) 1 calc PR A 2
C5 C 0.5755(2) 0.3338(6) 0.8896(3) 0.0321(13) Uani 1 1 d . . .
C6 C 0.5966(3) 0.4599(7) 0.8436(3) 0.0434(14) Uani 1 1 d . A .
H6A H 0.6334 0.5197 0.8639 0.052 Uiso 1 1 calc R . .
C7 C 0.5656(3) 0.5014(7) 0.7688(3) 0.0556(17) Uani 1 1 d . . .
H7A H 0.5811 0.5891 0.7394 0.067 Uiso 1 1 calc R A .
C8 C 0.5131(3) 0.4172(8) 0.7372(3) 0.0568(18) Uani 1 1 d . A .
H8A H 0.4915 0.4464 0.6865 0.068 Uiso 1 1 calc R . .
C9 C 0.4919(3) 0.2897(8) 0.7800(4) 0.0505(18) Uani 1 1 d . . .
H9A H 0.4560 0.2288 0.7582 0.061 Uiso 1 1 calc R A .
C10 C 0.5226(3) 0.2497(10) 0.8542(4) 0.049(2) Uani 1 1 d . A .
H10A H 0.5070 0.1609 0.8826 0.058 Uiso 1 1 calc R . .
C11 C 0.5767(2) 0.2367(6) 1.0311(3) 0.0287(13) Uani 1 1 d . . .
C12 C 0.5072(3) 0.2528(8) 1.0465(4) 0.0323(15) Uani 1 1 d . A .
H12A H 0.4797 0.3041 1.0065 0.039 Uiso 1 1 calc R . .
C13 C 0.4782(3) 0.1973(6) 1.1167(4) 0.0419(15) Uani 1 1 d . . .
H13A H 0.4307 0.2100 1.1248 0.050 Uiso 1 1 calc R A .
C14 C 0.5156(3) 0.1231(6) 1.1766(3) 0.0422(15) Uani 1 1 d . A .
H14A H 0.4947 0.0838 1.2256 0.051 Uiso 1 1 calc R . .
C15 C 0.5832(3) 0.1076(6) 1.1635(3) 0.0401(14) Uani 1 1 d . . .
H15A H 0.6098 0.0562 1.2044 0.048 Uiso 1 1 calc R A .
C16 C 0.6146(2) 0.1633(6) 1.0936(3) 0.0356(12) Uani 1 1 d . A .
H16A H 0.6623 0.1522 1.0873 0.043 Uiso 1 1 calc R . .
C17 C 0.7110(2) 0.5096(6) 1.0349(3) 0.0304(12) Uani 1 1 d . A .
C18 C 0.7691(2) 0.5635(6) 1.0753(3) 0.0382(14) Uani 1 1 d . . .
C19 C 0.7656(3) 0.6947(7) 1.1245(4) 0.0476(16) Uani 1 1 d . A .
H19A H 0.8052 0.7291 1.1528 0.057 Uiso 1 1 calc R . .
C20 C 0.7063(3) 0.7749(7) 1.1331(4) 0.0496(15) Uani 1 1 d . . .
H20A H 0.7052 0.8656 1.1658 0.060 Uiso 1 1 calc R A .
C21 C 0.6486(3) 0.7241(6) 1.0944(3) 0.0415(14) Uani 1 1 d . A .
H21A H 0.6071 0.7783 1.1012 0.050 Uiso 1 1 calc R . .
C22 C 0.6505(2) 0.5936(6) 1.0453(3) 0.0354(13) Uani 1 1 d . . .
H22A H 0.6102 0.5602 1.0181 0.043 Uiso 1 1 calc R A .
C23 C 0.8348(3) 0.4815(8) 1.0639(4) 0.0451(18) Uani 1 1 d . A .
H23A H 0.8429 0.4100 1.1109 0.054 Uiso 1 1 calc R . .
H23B H 0.8730 0.5551 1.0613 0.054 Uiso 1 1 calc R . .
C24 C 0.854(5) 0.513(6) 0.885(3) 0.052(4) Uani 0.17(5) 1 d PDU A 1
H24A H 0.9040 0.5159 0.8931 0.062 Uiso 0.17(5) 1 calc PR A 1
C25 C 0.836(4) 0.684(6) 0.872(6) 0.055(6) Uani 0.17(5) 1 d PDU A 1
H25A H 0.8611 0.7229 0.8227 0.082 Uiso 0.17(5) 1 calc PR A 1
H25B H 0.8500 0.7428 0.9213 0.082 Uiso 0.17(5) 1 calc PR A 1
H25C H 0.7875 0.6959 0.8627 0.082 Uiso 0.17(5) 1 calc PR A 1
C26 C 0.847(4) 0.432(8) 0.799(5) 0.053(6) Uani 0.17(5) 1 d PDU A 1
H26A H 0.8761 0.4831 0.7575 0.079 Uiso 0.17(5) 1 calc PR A 1
H26B H 0.7996 0.4358 0.7798 0.079 Uiso 0.17(5) 1 calc PR A 1
H26C H 0.8611 0.3246 0.8041 0.079 Uiso 0.17(5) 1 calc PR A 1
C24B C 0.8570(9) 0.5045(14) 0.8826(7) 0.049(2) Uani 0.83(5) 1 d PDU A 2
H24B H 0.9078 0.5002 0.8796 0.059 Uiso 0.83(5) 1 calc PR A 2
C25B C 0.8341(7) 0.6696(13) 0.9021(13) 0.059(3) Uani 0.83(5) 1 d PDU A 2
H25D H 0.8459 0.7364 0.8550 0.089 Uiso 0.83(5) 1 calc PR A 2
H25E H 0.8571 0.7058 0.9528 0.089 Uiso 0.83(5) 1 calc PR A 2
H25F H 0.7848 0.6716 0.9108 0.089 Uiso 0.83(5) 1 calc PR A 2
C26B C 0.8263(10) 0.460(2) 0.7963(9) 0.062(3) Uani 0.83(5) 1 d PDU A 2
H26D H 0.8467 0.5228 0.7524 0.092 Uiso 0.83(5) 1 calc PR A 2
H26E H 0.7770 0.4761 0.7973 0.092 Uiso 0.83(5) 1 calc PR A 2
H26F H 0.8358 0.3516 0.7850 0.092 Uiso 0.83(5) 1 calc PR A 2
C27 C 0.8881(7) 0.2214(15) 0.9741(8) 0.046(2) Uani 0.68(5) 1 d PDU A 1
C28 C 0.8651(10) 0.120(2) 1.0453(13) 0.061(4) Uani 0.68(5) 1 d PDU A 1
H28A H 0.8949 0.0300 1.0488 0.092 Uiso 0.68(5) 1 calc PR A 1
H28B H 0.8182 0.0860 1.0352 0.092 Uiso 0.68(5) 1 calc PR A 1
H28C H 0.8671 0.1766 1.0980 0.092 Uiso 0.68(5) 1 calc PR A 1
C29 C 0.9585(6) 0.290(2) 0.9936(12) 0.057(3) Uani 0.68(5) 1 d PDU A 1
H29A H 0.9935 0.2113 0.9865 0.086 Uiso 0.68(5) 1 calc PR A 1
H29B H 0.9593 0.3273 1.0514 0.086 Uiso 0.68(5) 1 calc PR A 1
H29C H 0.9676 0.3751 0.9553 0.086 Uiso 0.68(5) 1 calc PR A 1
C30 C 0.8938(9) 0.124(2) 0.8938(10) 0.054(4) Uani 0.68(5) 1 d PDU A 1
H30A H 0.9223 0.0343 0.9048 0.081 Uiso 0.68(5) 1 calc PR A 1
H30B H 0.9143 0.1852 0.8491 0.081 Uiso 0.68(5) 1 calc PR A 1
H30C H 0.8483 0.0904 0.8765 0.081 Uiso 0.68(5) 1 calc PR A 1
C27B C 0.8917(15) 0.214(3) 0.9718(15) 0.049(3) Uani 0.32(5) 1 d PDU A 2
C28B C 0.8569(16) 0.087(3) 1.020(2) 0.053(5) Uani 0.32(5) 1 d PDU A 2
H28D H 0.8845 -0.0063 1.0164 0.079 Uiso 0.32(5) 1 calc PR A 2
H28E H 0.8120 0.0673 0.9954 0.079 Uiso 0.32(5) 1 calc PR A 2
H28F H 0.8517 0.1169 1.0785 0.079 Uiso 0.32(5) 1 calc PR A 2
C29B C 0.9618(14) 0.248(5) 1.011(2) 0.055(5) Uani 0.32(5) 1 d PDU A 2
H29D H 0.9853 0.1515 1.0230 0.082 Uiso 0.32(5) 1 calc PR A 2
H29E H 0.9555 0.3045 1.0639 0.082 Uiso 0.32(5) 1 calc PR A 2
H29F H 0.9890 0.3095 0.9727 0.082 Uiso 0.32(5) 1 calc PR A 2
C30B C 0.904(2) 0.161(6) 0.8804(13) 0.059(5) Uani 0.32(5) 1 d PDU A 2
H30D H 0.9428 0.0901 0.8790 0.089 Uiso 0.32(5) 1 calc PR A 2
H30E H 0.9142 0.2498 0.8452 0.089 Uiso 0.32(5) 1 calc PR A 2
H30F H 0.8635 0.1092 0.8592 0.089 Uiso 0.32(5) 1 calc PR A 2

loop_
_atom_site_aniso_label
_atom_site_aniso_U_11
_atom_site_aniso_U_22
_atom_site_aniso_U_33
_atom_site_aniso_U_23
_atom_site_aniso_U_13
_atom_site_aniso_U_12
Pd1 0.02390(14) 0.03141(19) 0.03003(15) -0.0023(4) -0.0019(3) -0.00187(16)
P1 0.0232(5) 0.0393(7) 0.0393(7) -0.0071(13) -0.0021(11) 0.0038(5)
N1 0.0282(16) 0.034(2) 0.0353(19) 0.001(4) -0.018(4) -0.0077(15)
O1 0.057(5) 0.039(5) 0.041(5) -0.012(5) -0.004(5) 0.001(4)
C1 0.059(5) 0.041(5) 0.044(4) -0.013(5) -0.007(5) 0.004(5)
C2 0.066(6) 0.041(6) 0.049(5) -0.019(5) -0.007(5) 0.002(5)
C3 0.064(6) 0.038(6) 0.052(6) -0.016(5) -0.003(5) -0.001(5)
C4 0.059(5) 0.033(5) 0.045(5) -0.014(5) -0.006(5) -0.002(5)
O1B 0.050(3) 0.041(2) 0.037(3) -0.011(2) -0.006(2) 0.001(2)
C1B 0.061(4) 0.042(4) 0.039(3) -0.011(3) -0.007(3) 0.009(3)
C2B 0.064(4) 0.043(4) 0.050(3) -0.019(3) -0.014(3) 0.007(3)
C3B 0.070(4) 0.043(4) 0.060(4) -0.019(3) -0.004(4) -0.003(4)
C4B 0.063(3) 0.032(3) 0.046(4) -0.010(4) -0.002(4) -0.002(3)
C5 0.028(3) 0.030(4) 0.038(3) -0.009(3) -0.001(2) -0.004(3)
C6 0.045(3) 0.054(4) 0.032(3) 0.011(3) -0.004(2) -0.009(3)
C7 0.049(3) 0.065(5) 0.053(4) 0.010(4) 0.003(3) -0.004(3)
C8 0.046(4) 0.092(6) 0.032(3) -0.006(3) -0.005(3) 0.004(4)
C9 0.037(3) 0.071(6) 0.044(4) -0.015(4) -0.007(3) -0.005(3)
C10 0.045(4) 0.056(5) 0.045(4) -0.012(3) 0.003(3) -0.004(4)
C11 0.027(3) 0.019(3) 0.040(3) -0.002(3) 0.001(2) -0.005(3)
C12 0.029(3) 0.030(4) 0.038(3) -0.001(3) 0.001(3) 0.000(3)
C13 0.030(3) 0.041(4) 0.055(4) -0.008(3) 0.006(3) 0.001(3)
C14 0.045(3) 0.046(4) 0.035(3) 0.005(3) 0.010(3) -0.003(3)
C15 0.046(3) 0.032(3) 0.042(3) 0.006(3) 0.001(3) 0.004(3)
C16 0.030(3) 0.038(3) 0.039(3) 0.002(3) -0.001(2) -0.001(3)
C17 0.027(2) 0.035(3) 0.030(2) 0.004(2) 0.007(2) -0.005(3)
C18 0.027(3) 0.043(4) 0.045(3) -0.012(3) 0.002(2) 0.000(2)
C19 0.039(3) 0.053(4) 0.052(3) -0.021(3) -0.004(2) -0.008(3)
C20 0.046(4) 0.046(4) 0.056(4) -0.019(3) 0.002(3) -0.003(3)
C21 0.041(3) 0.037(4) 0.046(3) 0.000(3) 0.012(3) 0.010(3)
C22 0.033(3) 0.032(3) 0.041(3) 0.001(3) 0.004(2) 0.003(3)
C23 0.023(3) 0.060(5) 0.053(4) -0.022(4) -0.007(3) 0.004(3)
C24 0.032(7) 0.060(7) 0.062(7) 0.014(7) 0.007(7) -0.003(7)
C25 0.036(10) 0.062(9) 0.067(12) 0.010(10) 0.015(12) 0.000(10)
C26 0.035(12) 0.066(11) 0.057(10) 0.015(9) 0.010(11) -0.002(11)
C24B 0.027(4) 0.057(4) 0.063(4) 0.014(4) 0.006(3) -0.004(4)
C25B 0.057(5) 0.049(5) 0.072(7) 0.022(5) 0.015(5) -0.007(4)
C26B 0.052(7) 0.079(7) 0.054(4) 0.022(5) 0.004(5) -0.002(5)
C27 0.042(4) 0.044(4) 0.053(5) -0.005(4) -0.009(4) 0.020(3)
C28 0.074(7) 0.054(7) 0.056(7) 0.010(6) -0.018(6) 0.029(6)
C29 0.040(4) 0.073(8) 0.058(7) 0.001(5) -0.024(4) 0.037(5)
C30 0.042(6) 0.055(9) 0.066(6) -0.008(6) -0.003(5) 0.016(6)
C27B 0.045(5) 0.048(6) 0.055(6) -0.007(6) -0.013(6) 0.020(5)
C28B 0.059(8) 0.046(9) 0.053(10) -0.005(9) -0.026(8) 0.020(7)
C29B 0.044(8) 0.064(11) 0.056(10) 0.002(9) -0.022(7) 0.026(8)
C30B 0.062(10) 0.050(11) 0.066(7) -0.019(8) -0.016(8) 0.011(9)

loop_
_atom_type_symbol
_atom_type_description
_atom_type_scat_dispersion_real
_atom_type_scat_dispersion_imag
_atom_type_scat_source
C C 0.0033 0.0016 'International Tables Vol C Tables 4.2.6.8 and 6.1.1.4'
H H 0.0000 0.0000 'International Tables Vol C Tables 4.2.6.8 and 6.1.1.4'
N N 0.0061 0.0033 'International Tables Vol C Tables 4.2.6.8 and 6.1.1.4'
O O 0.0106 0.0060 'International Tables Vol C Tables 4.2.6.8 and 6.1.1.4'
P P 0.1023 0.0942 'International Tables Vol C Tables 4.2.6.8 and 6.1.1.4'
Pd Pd -0.9988 1.0072 'International Tables Vol C Tables 4.2.6.8 and 6.1.1.4'

loop_
_exptl_crystal_face_index_h
_exptl_crystal_face_index_k
_exptl_crystal_face_index_l
_exptl_crystal_face_perp_dist
1.00 1.00 1.00 0.0660
-1.00 -1.00 -1.00 0.0690
-1.00 0.00 0.00 0.0140
1.00 0.00 0.00 0.0460
-1.00 1.00 -1.00 0.0590
-1.00 0.00 1.00 0.0720
1.00 0.00 -1.00 0.0970
0.00 -1.00 1.00 0.0650
1.00 -1.00 -1.00 0.0620

loop_
_geom_angle_atom_site_label_1
_geom_angle_atom_site_label_2
_geom_angle_atom_site_label_3
_geom_angle
C17 Pd1 N1 93.69(19)
C17 Pd1 O1B 179.4(3)
N1 Pd1 O1B 85.8(3)
C17 Pd1 O1 176.6(17)
N1 Pd1 O1 87.4(13)
O1B Pd1 O1 3.3(19)
C17 Pd1 P1 82.23(14)
N1 Pd1 P1 175.92(17)
O1B Pd1 P1 98.3(3)
O1 Pd1 P1 96.7(13)
C27 P1 C24B 107.4(6)
C27 P1 C24 111(3)
C27 P1 C23 104.4(5)
C24B P1 C23 106.9(5)
C24 P1 C23 105(2)
C24B P1 C27B 106.2(8)
C24 P1 C27B 109(3)
C23 P1 C27B 105.4(8)
C27 P1 Pd1 120.2(3)
C24B P1 Pd1 114.5(6)
C24 P1 Pd1 113(3)
C23 P1 Pd1 102.05(19)
C27B P1 Pd1 120.6(6)
C11 N1 C5 122.0(3)
C11 N1 Pd1 122.1(4)
C5 N1 Pd1 115.9(4)
C1 O1 C4 107.0(16)
C1 O1 Pd1 129(4)
C4 O1 Pd1 112(4)
C2 C1 O1 105.5(17)
C2 C1 H1A 110.7
O1 C1 H1A 110.7
C2 C1 H1B 110.7
O1 C1 H1B 110.7
H1A C1 H1B 108.8
C1 C2 C3 105.7(19)
C1 C2 H2A 110.6
C3 C2 H2A 110.6
C1 C2 H2B 110.6
C3 C2 H2B 110.6
H2A C2 H2B 108.7
C4 C3 C2 101(2)
C4 C3 H3A 111.6
C2 C3 H3A 111.6
C4 C3 H3B 111.6
C2 C3 H3B 111.6
H3A C3 H3B 109.4
C3 C4 O1 106(2)
C3 C4 H4A 110.6
O1 C4 H4A 110.6
C3 C4 H4B 110.6
O1 C4 H4B 110.6
H4A C4 H4B 108.7
C1B O1B C4B 107.0(5)
C1B O1B Pd1 119.2(7)
C4B O1B Pd1 119.1(7)
O1B C1B C2B 106.2(6)
O1B C1B H1C 110.5
C2B C1B H1C 110.5
O1B C1B H1D 110.5
C2B C1B H1D 110.5
H1C C1B H1D 108.7
C1B C2B C3B 105.6(6)
C1B C2B H2C 110.6
C3B C2B H2C 110.6
C1B C2B H2D 110.6
C3B C2B H2D 110.6
H2C C2B H2D 108.8
C4B C3B C2B 101.1(7)
C4B C3B H3C 111.6
C2B C3B H3C 111.6
C4B C3B H3D 111.6
C2B C3B H3D 111.6
H3C C3B H3D 109.4
C3B C4B O1B 107.2(6)
C3B C4B H4C 110.3
O1B C4B H4C 110.3
C3B C4B H4D 110.3
O1B C4B H4D 110.3
H4C C4B H4D 108.5
N1 C5 C6 120.0(4)
N1 C5 C10 124.6(6)
C6 C5 C10 115.3(5)
C7 C6 C5 122.1(5)
C7 C6 H6A 118.9
C5 C6 H6A 118.9
C8 C7 C6 120.6(6)
C8 C7 H7A 119.7
C6 C7 H7A 119.7
C7 C8 C9 118.9(5)
C7 C8 H8A 120.5
C9 C8 H8A 120.5
C8 C9 C10 120.2(6)
C8 C9 H9A 119.9
C10 C9 H9A 119.9
C9 C10 C5 122.9(7)
C9 C10 H10A 118.6
C5 C10 H10A 118.6
N1 C11 C12 124.8(5)
N1 C11 C16 118.9(4)
C12 C11 C16 116.2(5)
C13 C12 C11 121.6(6)
C13 C12 H12A 119.2
C11 C12 H12A 119.2
C12 C13 C14 121.6(5)
C12 C13 H13A 119.2
C14 C13 H13A 119.2
C15 C14 C13 117.9(5)
C15 C14 H14A 121.1
C13 C14 H14A 121.1
C14 C15 C16 122.3(5)
C14 C15 H15A 118.8
C16 C15 H15A 118.8
C15 C16 C11 120.4(5)
C15 C16 H16A 119.8
C11 C16 H16A 119.8
C18 C17 C22 117.4(5)
C18 C17 Pd1 120.8(4)
C22 C17 Pd1 121.6(4)
C19 C18 C17 120.0(5)
C19 C18 C23 120.5(5)
C17 C18 C23 119.5(5)
C20 C19 C18 121.4(5)
C20 C19 H19A 119.3
C18 C19 H19A 119.3
C21 C20 C19 119.7(5)
C21 C20 H20A 120.1
C19 C20 H20A 120.1
C20 C21 C22 120.1(5)
C20 C21 H21A 119.9
C22 C21 H21A 119.9
C21 C22 C17 121.3(5)
C21 C22 H22A 119.3
C17 C22 H22A 119.3
C18 C23 P1 105.7(4)
C18 C23 H23A 110.6
P1 C23 H23A 110.6
C18 C23 H23B 110.6
P1 C23 H23B 110.6
H23A C23 H23B 108.7
C25 C24 C26 108(2)
C25 C24 P1 132(6)
C26 C24 P1 107(4)
C25 C24 H24A 102.1
C26 C24 H24A 102.1
P1 C24 H24A 102.1
C25B C24B C26B 107.5(9)
C25B C24B P1 109.3(11)
C26B C24B P1 111.1(10)
C25B C24B H24B 109.6
C26B C24B H24B 109.6
P1 C24B H24B 109.6
C24B C25B H25D 109.5
C24B C25B H25E 109.5
H25D C25B H25E 109.5
C24B C25B H25F 109.5
H25D C25B H25F 109.5
H25E C25B H25F 109.5
C24B C26B H26D 109.5
C24B C26B H26E 109.5
H26D C26B H26E 109.5
C24B C26B H26F 109.5
H26D C26B H26F 109.5
H26E C26B H26F 109.5
C28 C27 C29 110.3(8)
C28 C27 C30 108.7(7)
C29 C27 C30 108.5(7)
C28 C27 P1 107.6(9)
C29 C27 P1 108.6(9)
C30 C27 P1 113.2(11)
C28B C27B C29B 109.6(13)
C28B C27B C30B 109.0(12)
C29B C27B C30B 107.6(12)
C28B C27B P1 106.0(16)
C29B C27B P1 118.3(19)
C30B C27B P1 106(2)
C27B C28B H28D 109.5
C27B C28B H28E 109.5
H28D C28B H28E 109.5
C27B C28B H28F 109.5
H28D C28B H28F 109.5
H28E C28B H28F 109.5
C27B C29B H29D 109.5
C27B C29B H29E 109.5
H29D C29B H29E 109.5
C27B C29B H29F 109.5
H29D C29B H29F 109.5
H29E C29B H29F 109.5
C27B C30B H30D 109.5
C27B C30B H30E 109.5
H30D C30B H30E 109.5
C27B C30B H30F 109.5
H30D C30B H30F 109.5
H30E C30B H30F 109.5

loop_
_geom_bond_atom_site_label_1
_geom_bond_atom_site_label_2
_geom_bond_distance
Pd1 C17 1.993(5)
Pd1 N1 2.091(3)
Pd1 O1B 2.234(4)
Pd1 O1 2.234(9)
Pd1 P1 2.2422(11)
P1 C27 1.823(16)
P1 C24B 1.824(7)
P1 C24 1.825(11)
P1 C23 1.832(6)
P1 C27B 1.91(3)
N1 C11 1.374(8)
N1 C5 1.388(8)
O1 C1 1.447(17)
O1 C4 1.467(18)
C1 C2 1.446(19)
C1 H1A 0.9900
C1 H1B 0.9900
C2 C3 1.50(2)
C2 H2A 0.9900
C2 H2B 0.9900
C3 C4 1.43(2)
C3 H3A 0.9900
C3 H3B 0.9900
C4 H4A 0.9900
C4 H4B 0.9900
O1B C1B 1.445(7)
O1B C4B 1.464(7)
C1B C2B 1.449(9)
C1B H1C 0.9900
C1B H1D 0.9900
C2B C3B 1.510(10)
C2B H2C 0.9900
C2B H2D 0.9900
C3B C4B 1.443(10)
C3B H3C 0.9900
C3B H3D 0.9900
C4B H4C 0.9900
C4B H4D 0.9900
C5 C6 1.389(7)
C5 C10 1.395(8)
C6 C7 1.390(7)
C6 H6A 0.9500
C7 C8 1.366(8)
C7 H7A 0.9500
C8 C9 1.373(8)
C8 H8A 0.9500
C9 C10 1.377(8)
C9 H9A 0.9500
C10 H10A 0.9500
C11 C12 1.397(7)
C11 C16 1.400(7)
C12 C13 1.349(8)
C12 H12A 0.9500
C13 C14 1.371(7)
C13 H13A 0.9500
C14 C15 1.352(7)
C14 H14A 0.9500
C15 C16 1.367(7)
C15 H15A 0.9500
C16 H16A 0.9500
C17 C18 1.395(6)
C17 C22 1.407(6)
C18 C19 1.393(7)
C18 C23 1.490(7)
C19 C20 1.369(7)
C19 H19A 0.9500
C20 C21 1.366(7)
C20 H20A 0.9500
C21 C22 1.386(7)
C21 H21A 0.9500
C22 H22A 0.9500
C23 H23A 0.9900
C23 H23B 0.9900
C24 C25 1.55(2)
C24 C26 1.559(19)
C24 H24A 1.0000
C25 H25A 0.9800
C25 H25B 0.9800
C25 H25C 0.9800
C26 H26A 0.9800
C26 H26B 0.9800
C26 H26C 0.9800
C24B C25B 1.545(11)
C24B C26B 1.556(10)
C24B H24B 1.0000
C25B H25D 0.9800
C25B H25E 0.9800
C25B H25F 0.9800
C26B H26D 0.9800
C26B H26E 0.9800
C26B H26F 0.9800
C27 C28 1.515(11)
C27 C29 1.541(10)
C27 C30 1.546(12)
C28 H28A 0.9800
C28 H28B 0.9800
C28 H28C 0.9800
C29 H29A 0.9800
C29 H29B 0.9800
C29 H29C 0.9800
C30 H30A 0.9800
C30 H30B 0.9800
C30 H30C 0.9800
C27B C28B 1.517(17)
C27B C29B 1.546(16)
C27B C30B 1.554(17)
C28B H28D 0.9800
C28B H28E 0.9800
C28B H28F 0.9800
C29B H29D 0.9800
C29B H29E 0.9800
C29B H29F 0.9800
C30B H30D 0.9800
C30B H30E 0.9800
C30B H30F 0.9800
